data_7019782
loop_
_publ_author_name
'Brown, Christopher C.'
'Stephan, Douglas W.'

_publ_section_title
;
 Rearrangements of phosphinoimines to phosphine-imines in ruthenium
 chelate complexes.
;
_journal_issue 31
_journal_name_full 'Dalton transactions (Cambridge, England : 2003)'
_journal_page_first 9431
_journal_page_last 9438
_journal_paper_doi 10.1039/c2dt30505d
_journal_volume 41
_journal_year 2012
_chemical_formula_sum 'C30 H34 Cl4 N3 P Ru'
_chemical_formula_weight 710.44
_chemical_name_systematic
;
?
;
_space_group_IT_number 61
_symmetry_cell_setting orthorhombic
_symmetry_space_group_name_Hall '-P 2ac 2ab'
_symmetry_space_group_name_H-M 'P b c a'
_atom_sites_solution_hydrogens geom
_atom_sites_solution_primary direct
_atom_sites_solution_secondary difmap
_audit_creation_method SHELXL-97
_cell_angle_alpha 90.00
_cell_angle_beta 90.00
_cell_angle_gamma 90.00
_cell_formula_units_Z 8
_cell_length_a 15.4539(12)
_cell_length_b 18.3795(15)
_cell_length_c 21.2573(16)
_cell_measurement_temperature 150(2)
_cell_volume 6037.8(8)
_computing_cell_refinement 'Bruker SAINT'
_computing_data_collection 'Bruker APEX2'
_computing_data_reduction 'Bruker SAINT'
_computing_molecular_graphics 'Bruker SHELXTL'
_computing_publication_material 'Bruker SHELXTL'
_computing_structure_refinement 'SHELXL-97 (Sheldrick, 1997)'
_computing_structure_solution 'SHELXS-97 (Sheldrick, 1990)'
_diffrn_ambient_temperature 150(2)
_diffrn_measured_fraction_theta_full 0.994
_diffrn_measured_fraction_theta_max 0.994
_diffrn_radiation_monochromator graphite
_diffrn_radiation_source 'fine-focus sealed tube'
_diffrn_radiation_type MoK\a
_diffrn_radiation_wavelength 0.71073
_diffrn_reflns_av_R_equivalents 0.0703
_diffrn_reflns_av_sigmaI/netI 0.0402
_diffrn_reflns_limit_h_max 20
_diffrn_reflns_limit_h_min -22
_diffrn_reflns_limit_k_max 26
_diffrn_reflns_limit_k_min -26
_diffrn_reflns_limit_l_max 30
_diffrn_reflns_limit_l_min -30
_diffrn_reflns_number 78694
_diffrn_reflns_theta_full 30.54
_diffrn_reflns_theta_max 30.54
_diffrn_reflns_theta_min 1.97
_exptl_absorpt_coefficient_mu 0.952
_exptl_absorpt_correction_T_max 0.8324
_exptl_absorpt_correction_T_min 0.7019
_exptl_absorpt_correction_type multi-scan
_exptl_absorpt_process_details SADABS
_exptl_crystal_colour orange
_exptl_crystal_density_diffrn 1.563
_exptl_crystal_density_method 'not measured'
_exptl_crystal_description needle
_exptl_crystal_F_000 2896
_exptl_crystal_size_max 0.40
_exptl_crystal_size_mid 0.20
_exptl_crystal_size_min 0.20
_refine_diff_density_max 2.230
_refine_diff_density_min -1.741
_refine_diff_density_rms 0.134
_refine_ls_extinction_method none
_refine_ls_goodness_of_fit_ref 1.046
_refine_ls_hydrogen_treatment constr
_refine_ls_matrix_type full
_refine_ls_number_parameters 421
_refine_ls_number_reflns 9201
_refine_ls_number_restraints 12
_refine_ls_restrained_S_all 1.045
_refine_ls_R_factor_all 0.0856
_refine_ls_R_factor_gt 0.0519
_refine_ls_shift/su_max 0.002
_refine_ls_shift/su_mean 0.000
_refine_ls_structure_factor_coef Fsqd
_refine_ls_weighting_details 'calc w=1/[\s^2^(Fo^2^)+(0.0754P)^2^+19.0258P] where P=(Fo^2^+2Fc^2^)/3'
_refine_ls_weighting_scheme calc
_refine_ls_wR_factor_gt 0.1394
_refine_ls_wR_factor_ref 0.1662
_reflns_number_gt 6419
_reflns_number_total 9201
_reflns_threshold_expression >2sigma(I)
_cod_data_source_file c2dt30505d.txt
_cod_data_source_block ccb092_0m
_cod_original_sg_symbol_H-M Pbca
_cod_database_code 7019782

loop_
_symmetry_equiv_pos_as_xyz
'x, y, z'
'x+1/2, -y+1/2, -z'
'-x, y+1/2, -z+1/2'
'-x+1/2, -y, z+1/2'
'-x, -y, -z'
'-x-1/2, y-1/2, z'
'x, -y-1/2, z-1/2'
'x-1/2, y, -z-1/2'

loop_
_atom_site_label
_atom_site_type_symbol
_atom_site_fract_x
_atom_site_fract_y
_atom_site_fract_z
_atom_site_U_iso_or_equiv
_atom_site_adp_type
_atom_site_occupancy
_atom_site_symmetry_multiplicity
_atom_site_calc_flag
_atom_site_refinement_flags
_atom_site_disorder_assembly
_atom_site_disorder_group
Ru1 Ru 0.257517(19) -0.885306(15) 0.592658(13) 0.02150(9) Uani 1 1 d . . .
Cl1 Cl 0.27838(8) -0.89623(6) 0.47896(4) 0.0367(2) Uani 1 1 d . . .
Cl2 Cl 0.34064(7) -0.76791(5) 0.59213(5) 0.0377(2) Uani 1 1 d . . .
P1 P 0.17669(6) -0.98620(5) 0.60836(4) 0.02259(19) Uani 1 1 d . . .
N1 N 0.3788(2) -0.93748(19) 0.60573(16) 0.0297(7) Uani 1 1 d . . .
N2 N 0.1473(2) -0.82063(17) 0.57256(16) 0.0293(7) Uani 1 1 d . . .
C1 C 0.4008(3) -0.9826(2) 0.6530(2) 0.0394(10) Uani 1 1 d . . .
H1 H 0.3591 -0.9912 0.6850 0.047 Uiso 1 1 calc R . .
C2 C 0.4793(4) -1.0169(3) 0.6581(3) 0.0587(16) Uani 1 1 d . . .
H2 H 0.4912 -1.0482 0.6926 0.070 Uiso 1 1 calc R . .
C3 C 0.5411(4) -1.0048(4) 0.6117(4) 0.083(3) Uani 1 1 d . . .
H3 H 0.5950 -1.0296 0.6122 0.099 Uiso 1 1 calc R . .
C4 C 0.5218(4) -0.9564(5) 0.5655(3) 0.080(2) Uani 1 1 d . . .
H4 H 0.5637 -0.9446 0.5344 0.096 Uiso 1 1 calc R . .
C5 C 0.4414(3) -0.9247(3) 0.5639(2) 0.0520(13) Uani 1 1 d . . .
H5 H 0.4295 -0.8913 0.5309 0.062 Uiso 1 1 calc R . .
N3 N 0.2486(2) -0.86635(17) 0.68460(15) 0.0245(6) Uani 1 1 d . A .
H6A H 0.2599 -0.8203 0.6926 0.029 Uiso 1 1 calc R . .
C8 C 0.2185(3) -0.9808(2) 0.73912(18) 0.0334(9) Uani 1 1 d . A .
C9 C 0.1998(3) -1.0252(2) 0.68626(17) 0.0284(8) Uani 1 1 d . . .
C10 C 0.0561(3) -0.9751(2) 0.6155(2) 0.0356(9) Uani 1 1 d . . .
H10 H 0.0355 -0.9524 0.5754 0.043 Uiso 1 1 calc R . .
C11 C 0.0064(3) -1.0471(3) 0.6233(3) 0.0526(13) Uani 1 1 d . . .
H11A H 0.0238 -1.0706 0.6627 0.079 Uiso 1 1 calc R . .
H11B H 0.0196 -1.0794 0.5878 0.079 Uiso 1 1 calc R . .
H11C H -0.0559 -1.0373 0.6242 0.079 Uiso 1 1 calc R . .
C12 C 0.0306(3) -0.9239(3) 0.6689(3) 0.0476(12) Uani 1 1 d . . .
H12A H -0.0310 -0.9118 0.6654 0.071 Uiso 1 1 calc R . .
H12B H 0.0650 -0.8792 0.6661 0.071 Uiso 1 1 calc R . .
H12C H 0.0415 -0.9477 0.7094 0.071 Uiso 1 1 calc R . .
C13 C 0.1863(3) -1.0642(2) 0.55358(17) 0.0281(8) Uani 1 1 d . . .
H13 H 0.1562 -1.1068 0.5731 0.034 Uiso 1 1 calc R . .
C14 C 0.2810(3) -1.0849(2) 0.5439(2) 0.0369(10) Uani 1 1 d . . .
H14A H 0.2845 -1.1297 0.5191 0.055 Uiso 1 1 calc R . .
H14B H 0.3086 -1.0927 0.5849 0.055 Uiso 1 1 calc R . .
H14C H 0.3109 -1.0456 0.5216 0.055 Uiso 1 1 calc R . .
C15 C 0.1422(3) -1.0480(3) 0.49019(19) 0.0385(10) Uani 1 1 d . . .
H15A H 0.1696 -1.0056 0.4706 0.058 Uiso 1 1 calc R . .
H15B H 0.0807 -1.0379 0.4972 0.058 Uiso 1 1 calc R . .
H15C H 0.1481 -1.0903 0.4624 0.058 Uiso 1 1 calc R . .
C16 C 0.1980(4) -1.1006(2) 0.6949(2) 0.0445(12) Uani 1 1 d . . .
H16 H 0.1863 -1.1313 0.6600 0.053 Uiso 1 1 calc R . .
C17 C 0.2130(6) -1.1314(3) 0.7536(3) 0.070(2) Uani 1 1 d . . .
H17 H 0.2109 -1.1827 0.7581 0.084 Uiso 1 1 calc R . .
C18 C 0.2305(5) -1.0893(3) 0.8047(2) 0.071(2) Uani 1 1 d . . .
H18 H 0.2412 -1.1109 0.8446 0.085 Uiso 1 1 calc R . .
C19 C 0.2326(4) -1.0138(2) 0.7977(2) 0.0494(14) Uani 1 1 d . . .
H19 H 0.2439 -0.9841 0.8334 0.059 Uiso 1 1 calc R . .
C26 C 0.0941(3) -0.8345(3) 0.5234(2) 0.0386(10) Uani 1 1 d . . .
H26 H 0.1064 -0.8755 0.4977 0.046 Uiso 1 1 calc R . .
C27 C 0.0227(3) -0.7922(3) 0.5086(3) 0.0488(12) Uani 1 1 d . . .
H27 H -0.0126 -0.8040 0.4734 0.059 Uiso 1 1 calc R . .
C28 C 0.0036(3) -0.7326(3) 0.5457(3) 0.0521(14) Uani 1 1 d . . .
H28 H -0.0458 -0.7034 0.5372 0.062 Uiso 1 1 calc R . .
C29 C 0.0578(3) -0.7166(3) 0.5952(3) 0.0504(13) Uani 1 1 d . . .
H29 H 0.0469 -0.6754 0.6210 0.061 Uiso 1 1 calc R . .
C30 C 0.1287(3) -0.7612(2) 0.6071(2) 0.0382(10) Uani 1 1 d . . .
H30 H 0.1657 -0.7491 0.6412 0.046 Uiso 1 1 calc R . .
C7 C 0.2314(3) -0.9008(2) 0.73647(17) 0.0309(8) Uani 1 1 d . . .
C20 C 0.2123(16) -0.8512(10) 0.7936(9) 0.033(4) Uani 0.41(2) 1 d PD A 1
C21 C 0.1284(15) -0.8368(14) 0.8147(13) 0.080(10) Uani 0.41(2) 1 d PD A 1
H21A H 0.0786 -0.8549 0.7937 0.096 Uiso 0.41(2) 1 calc PR A 1
C22 C 0.1225(17) -0.7935(14) 0.8694(14) 0.098(13) Uani 0.41(2) 1 d PD A 1
H22A H 0.0668 -0.7829 0.8858 0.117 Uiso 0.41(2) 1 calc PR A 1
C23 C 0.1927(18) -0.7666(10) 0.8996(9) 0.064(7) Uani 0.41(2) 1 d PD A 1
H23A H 0.1858 -0.7372 0.9360 0.077 Uiso 0.41(2) 1 calc PR A 1
C24 C 0.275(2) -0.7824(14) 0.8767(12) 0.066(10) Uani 0.41(2) 1 d PD A 1
H24A H 0.3246 -0.7635 0.8972 0.080 Uiso 0.41(2) 1 calc PR A 1
C25 C 0.284(2) -0.8258(19) 0.8236(14) 0.063(10) Uani 0.41(2) 1 d PD A 1
H25A H 0.3397 -0.8377 0.8083 0.075 Uiso 0.41(2) 1 calc PR A 1
C20A C 0.2398(11) -0.8630(7) 0.7979(7) 0.032(3) Uani 0.59(2) 1 d PD A 2
C23A C 0.2449(16) -0.7775(7) 0.9057(7) 0.073(6) Uani 0.59(2) 1 d PD A 2
H23B H 0.2462 -0.7488 0.9428 0.087 Uiso 0.59(2) 1 calc PR A 2
C25A C 0.3123(14) -0.8183(9) 0.8113(9) 0.054(5) Uani 0.59(2) 1 d PD A 2
H25B H 0.3607 -0.8176 0.7838 0.065 Uiso 0.59(2) 1 calc PR A 2
C22A C 0.1747(13) -0.8210(6) 0.8941(4) 0.065(4) Uani 0.59(2) 1 d PD A 2
H22B H 0.1279 -0.8231 0.9230 0.078 Uiso 0.59(2) 1 calc PR A 2
C24A C 0.3118(15) -0.7748(11) 0.8658(9) 0.070(7) Uani 0.59(2) 1 d PD A 2
H24B H 0.3592 -0.7435 0.8744 0.084 Uiso 0.59(2) 1 calc PR A 2
C21A C 0.1734(11) -0.8622(6) 0.8384(4) 0.049(3) Uani 0.59(2) 1 d PD A 2
H21B H 0.1236 -0.8905 0.8292 0.059 Uiso 0.59(2) 1 calc PR A 2
Cl4A Cl 0.4033(3) -1.1841(2) 0.7770(2) 0.1943(18) Uani 1 1 d . B 2
Cl5A Cl 0.5643(7) -1.2139(11) 0.7362(5) 0.322(9) Uani 0.50 1 d P B 2
C99A C 0.5031(10) -1.2367(7) 0.8096(7) 0.164(5) Uani 1 1 d . B 2
Cl5B Cl 0.5166(6) -1.3069(5) 0.7734(5) 0.194(4) Uani 0.50 1 d P B 2

loop_
_atom_site_aniso_label
_atom_site_aniso_U_11
_atom_site_aniso_U_22
_atom_site_aniso_U_33
_atom_site_aniso_U_23
_atom_site_aniso_U_13
_atom_site_aniso_U_12
Ru1 0.02843(16) 0.01765(14) 0.01841(14) 0.00167(9) 0.00514(10) 0.00087(10)
Cl1 0.0549(6) 0.0360(5) 0.0192(4) 0.0039(4) 0.0075(4) 0.0034(5)
Cl2 0.0452(6) 0.0251(5) 0.0429(5) -0.0009(4) 0.0170(5) -0.0103(4)
P1 0.0275(5) 0.0190(4) 0.0213(4) 0.0000(3) 0.0031(3) -0.0002(3)
N1 0.0294(17) 0.0275(16) 0.0323(16) -0.0082(13) 0.0028(13) 0.0004(13)
N2 0.0364(18) 0.0210(15) 0.0306(16) 0.0045(12) 0.0025(13) 0.0019(13)
C1 0.037(2) 0.033(2) 0.048(3) -0.0064(19) -0.0114(19) 0.0012(18)
C2 0.050(3) 0.048(3) 0.077(4) -0.028(3) -0.034(3) 0.018(2)
C3 0.038(3) 0.114(6) 0.096(5) -0.070(5) -0.029(3) 0.031(3)
C4 0.033(3) 0.138(7) 0.070(4) -0.049(5) 0.006(3) 0.006(4)
C5 0.036(3) 0.078(4) 0.043(3) -0.014(3) 0.011(2) -0.003(2)
N3 0.0351(17) 0.0175(13) 0.0211(14) -0.0011(11) 0.0046(12) -0.0027(11)
C8 0.057(3) 0.0219(17) 0.0214(17) 0.0003(14) 0.0083(17) -0.0020(17)
C9 0.046(2) 0.0188(16) 0.0201(16) -0.0004(13) 0.0057(15) -0.0039(15)
C10 0.030(2) 0.032(2) 0.045(2) -0.0042(18) 0.0080(17) -0.0030(16)
C11 0.039(3) 0.044(3) 0.075(4) -0.004(3) 0.014(2) -0.011(2)
C12 0.040(3) 0.040(3) 0.062(3) -0.005(2) 0.021(2) 0.000(2)
C13 0.036(2) 0.0260(18) 0.0222(16) -0.0032(14) -0.0006(15) -0.0015(15)
C14 0.047(3) 0.032(2) 0.032(2) -0.0107(17) 0.0051(18) 0.0089(19)
C15 0.051(3) 0.037(2) 0.0273(19) -0.0057(17) -0.0101(18) -0.003(2)
C16 0.089(4) 0.0194(18) 0.0252(19) 0.0012(15) 0.004(2) -0.005(2)
C17 0.159(7) 0.022(2) 0.030(2) 0.0052(18) 0.008(3) 0.001(3)
C18 0.162(7) 0.029(2) 0.022(2) 0.0075(18) 0.005(3) 0.004(3)
C19 0.102(4) 0.027(2) 0.0191(17) -0.0004(16) 0.006(2) -0.003(2)
C26 0.043(2) 0.034(2) 0.039(2) 0.0087(18) -0.0047(19) 0.0054(19)
C27 0.046(3) 0.043(3) 0.057(3) 0.017(2) -0.007(2) 0.006(2)
C28 0.038(3) 0.038(3) 0.080(4) 0.026(3) 0.002(2) 0.010(2)
C29 0.048(3) 0.027(2) 0.077(4) 0.008(2) 0.017(3) 0.011(2)
C30 0.038(2) 0.027(2) 0.050(3) 0.0042(18) 0.0061(19) 0.0053(17)
C7 0.051(2) 0.0233(18) 0.0185(16) -0.0024(13) 0.0035(15) -0.0019(16)
C20 0.075(13) 0.010(6) 0.015(5) 0.001(4) 0.009(7) 0.016(6)
C21 0.062(12) 0.090(16) 0.088(16) -0.072(14) 0.048(11) -0.035(11)
C22 0.095(17) 0.083(16) 0.11(2) -0.075(16) 0.074(16) -0.041(14)
C23 0.13(2) 0.025(8) 0.038(9) -0.015(6) 0.037(11) -0.024(10)
C24 0.14(3) 0.038(11) 0.024(8) -0.029(9) -0.023(13) 0.017(13)
C25 0.072(17) 0.069(19) 0.047(11) -0.033(12) -0.020(10) 0.026(13)
C20A 0.063(8) 0.008(4) 0.025(4) 0.002(3) -0.008(5) 0.009(4)
C23A 0.160(19) 0.029(5) 0.028(5) -0.007(4) -0.029(10) 0.012(9)
C25A 0.083(12) 0.024(4) 0.055(9) 0.000(5) -0.046(9) 0.004(7)
C22A 0.121(13) 0.046(6) 0.029(4) -0.006(4) 0.017(6) 0.017(7)
C24A 0.116(16) 0.039(6) 0.055(10) 0.010(6) -0.045(10) -0.014(8)
C21A 0.074(9) 0.045(5) 0.027(4) -0.011(3) 0.010(4) -0.002(5)
Cl4A 0.227(5) 0.156(3) 0.200(4) -0.018(3) -0.053(4) 0.029(3)
Cl5A 0.183(9) 0.61(3) 0.171(9) -0.077(13) 0.018(8) -0.084(14)
C99A 0.217(15) 0.104(9) 0.172(12) 0.017(9) 0.047(11) -0.004(9)
Cl5B 0.196(8) 0.169(7) 0.217(9) -0.120(7) -0.007(7) -0.007(6)

loop_
_atom_type_symbol
_atom_type_description
_atom_type_scat_dispersion_real
_atom_type_scat_dispersion_imag
_atom_type_scat_source
C C 0.0033 0.0016 'International Tables Vol C Tables 4.2.6.8 and 6.1.1.4'
H H 0.0000 0.0000 'International Tables Vol C Tables 4.2.6.8 and 6.1.1.4'
N N 0.0061 0.0033 'International Tables Vol C Tables 4.2.6.8 and 6.1.1.4'
P P 0.1023 0.0942 'International Tables Vol C Tables 4.2.6.8 and 6.1.1.4'
Cl Cl 0.1484 0.1585 'International Tables Vol C Tables 4.2.6.8 and 6.1.1.4'
Ru Ru -1.2594 0.8363 'International Tables Vol C Tables 4.2.6.8 and 6.1.1.4'

loop_
_geom_angle_atom_site_label_1
_geom_angle_atom_site_label_2
_geom_angle_atom_site_label_3
_geom_angle
N3 Ru1 N2 92.54(13)
N3 Ru1 N1 90.66(13)
N2 Ru1 N1 171.26(13)
N3 Ru1 P1 87.74(9)
N2 Ru1 P1 92.62(9)
N1 Ru1 P1 95.63(10)
N3 Ru1 Cl1 173.56(9)
N2 Ru1 Cl1 87.29(10)
N1 Ru1 Cl1 88.62(9)
P1 Ru1 Cl1 98.70(4)
N3 Ru1 Cl2 83.64(9)
N2 Ru1 Cl2 85.89(10)
N1 Ru1 Cl2 86.38(10)
P1 Ru1 Cl2 171.17(4)
Cl1 Ru1 Cl2 89.93(4)
C9 P1 C13 104.38(17)
C9 P1 C10 99.4(2)
C13 P1 C10 102.33(19)
C9 P1 Ru1 110.20(13)
C13 P1 Ru1 119.85(13)
C10 P1 Ru1 118.08(14)
C5 N1 C1 115.0(4)
C5 N1 Ru1 118.2(3)
C1 N1 Ru1 126.7(3)
C30 N2 C26 116.3(4)
C30 N2 Ru1 121.1(3)
C26 N2 Ru1 122.6(3)
N1 C1 C2 124.5(5)
N1 C1 H1 117.8
C2 C1 H1 117.8
C1 C2 C3 118.4(6)
C1 C2 H2 120.8
C3 C2 H2 120.8
C4 C3 C2 117.9(5)
C4 C3 H3 121.1
C2 C3 H3 121.1
C3 C4 C5 119.6(6)
C3 C4 H4 120.2
C5 C4 H4 120.2
N1 C5 C4 124.4(6)
N1 C5 H5 117.8
C4 C5 H5 117.8
C7 N3 Ru1 139.6(3)
C7 N3 H6A 110.2
Ru1 N3 H6A 110.2
C19 C8 C9 119.1(4)
C19 C8 C7 116.2(4)
C9 C8 C7 124.6(3)
C16 C9 C8 118.1(4)
C16 C9 P1 120.1(3)
C8 C9 P1 121.8(3)
C12 C10 C11 108.8(4)
C12 C10 P1 112.4(3)
C11 C10 P1 114.2(3)
C12 C10 H10 107.0
C11 C10 H10 107.0
P1 C10 H10 107.0
C10 C11 H11A 109.5
C10 C11 H11B 109.5
H11A C11 H11B 109.5
C10 C11 H11C 109.5
H11A C11 H11C 109.5
H11B C11 H11C 109.5
C10 C12 H12A 109.5
C10 C12 H12B 109.5
H12A C12 H12B 109.5
C10 C12 H12C 109.5
H12A C12 H12C 109.5
H12B C12 H12C 109.5
C14 C13 C15 110.8(3)
C14 C13 P1 110.7(3)
C15 C13 P1 111.4(3)
C14 C13 H13 107.9
C15 C13 H13 107.9
P1 C13 H13 107.9
C13 C14 H14A 109.5
C13 C14 H14B 109.5
H14A C14 H14B 109.5
C13 C14 H14C 109.5
H14A C14 H14C 109.5
H14B C14 H14C 109.5
C13 C15 H15A 109.5
C13 C15 H15B 109.5
H15A C15 H15B 109.5
C13 C15 H15C 109.5
H15A C15 H15C 109.5
H15B C15 H15C 109.5
C17 C16 C9 121.2(4)
C17 C16 H16 119.4
C9 C16 H16 119.4
C18 C17 C16 121.3(4)
C18 C17 H17 119.4
C16 C17 H17 119.4
C17 C18 C19 118.9(4)
C17 C18 H18 120.5
C19 C18 H18 120.5
C18 C19 C8 121.4(4)
C18 C19 H19 119.3
C8 C19 H19 119.3
N2 C26 C27 123.6(5)
N2 C26 H26 118.2
C27 C26 H26 118.2
C28 C27 C26 119.0(5)
C28 C27 H27 120.5
C26 C27 H27 120.5
C29 C28 C27 118.4(5)
C29 C28 H28 120.8
C27 C28 H28 120.8
C28 C29 C30 119.5(5)
C28 C29 H29 120.2
C30 C29 H29 120.2
N2 C30 C29 123.1(5)
N2 C30 H30 118.4
C29 C30 H30 118.4
N3 C7 C8 122.9(3)
N3 C7 C20A 119.9(6)
C8 C7 C20A 116.3(6)
N3 C7 C20 114.7(8)
C8 C7 C20 121.9(8)
C20A C7 C20 18.3(8)
C25 C20 C21 122.5(19)
C25 C20 C7 114.6(17)
C21 C20 C7 122.8(17)
C20 C21 C22 115.5(17)
C20 C21 H21A 122.2
C22 C21 H21A 122.2
C23 C22 C21 123.0(16)
C23 C22 H22A 118.5
C21 C22 H22A 118.5
C22 C23 C24 119.3(15)
C22 C23 H23A 120.3
C24 C23 H23A 120.3
C25 C24 C23 120(2)
C25 C24 H24A 120.2
C23 C24 H24A 120.2
C20 C25 C24 120(2)
C20 C25 H25A 120.0
C24 C25 H25A 120.0
C21A C20A C25A 117.9(14)
C21A C20A C7 120.3(12)
C25A C20A C7 121.2(14)
C24A C23A C22A 121.3(13)
C24A C23A H23B 119.3
C22A C23A H23B 119.3
C24A C25A C20A 119.4(18)
C24A C25A H25B 120.3
C20A C25A H25B 120.3
C23A C22A C21A 118.5(12)
C23A C22A H22B 120.8
C21A C22A H22B 120.8
C23A C24A C25A 120.3(17)
C23A C24A H24B 119.8
C25A C24A H24B 119.8
C20A C21A C22A 122.5(13)
C20A C21A H21B 118.8
C22A C21A H21B 118.8
C99A Cl5A Cl5B 45.7(6)
Cl5B C99A Cl5A 72.4(9)
Cl5B C99A Cl4A 110.5(10)
Cl5A C99A Cl4A 89.6(8)
C99A Cl5B Cl5A 61.9(7)

loop_
_geom_bond_atom_site_label_1
_geom_bond_atom_site_label_2
_geom_bond_distance
Ru1 N3 1.990(3)
Ru1 N2 2.120(3)
Ru1 N1 2.124(3)
Ru1 P1 2.2606(10)
Ru1 Cl1 2.4466(10)
Ru1 Cl2 2.5111(10)
P1 C9 1.840(4)
P1 C13 1.853(4)
P1 C10 1.881(4)
N1 C5 1.333(6)
N1 C1 1.346(6)
N2 C30 1.348(5)
N2 C26 1.354(6)
C1 C2 1.372(7)
C1 H1 0.9500
C2 C3 1.392(10)
C2 H2 0.9500
C3 C4 1.357(11)
C3 H3 0.9500
C4 C5 1.374(8)
C4 H4 0.9500
C5 H5 0.9500
N3 C7 1.299(5)
N3 H6A 0.8800
C8 C19 1.403(6)
C8 C9 1.419(5)
C8 C7 1.484(5)
C9 C16 1.397(5)
C10 C12 1.527(6)
C10 C11 1.538(6)
C10 H10 1.0000
C11 H11A 0.9800
C11 H11B 0.9800
C11 H11C 0.9800
C12 H12A 0.9800
C12 H12B 0.9800
C12 H12C 0.9800
C13 C14 1.526(6)
C13 C15 1.539(5)
C13 H13 1.0000
C14 H14A 0.9800
C14 H14B 0.9800
C14 H14C 0.9800
C15 H15A 0.9800
C15 H15B 0.9800
C15 H15C 0.9800
C16 C17 1.388(7)
C16 H16 0.9500
C17 C18 1.362(8)
C17 H17 0.9500
C18 C19 1.396(7)
C18 H18 0.9500
C19 H19 0.9500
C26 C27 1.385(6)
C26 H26 0.9500
C27 C28 1.382(8)
C27 H27 0.9500
C28 C29 1.377(8)
C28 H28 0.9500
C29 C30 1.391(6)
C29 H29 0.9500
C30 H30 0.9500
C7 C20A 1.485(15)
C7 C20 1.547(19)
C20 C25 1.36(3)
C20 C21 1.40(2)
C21 C22 1.411(18)
C21 H21A 0.9500
C22 C23 1.35(3)
C22 H22A 0.9500
C23 C24 1.39(3)
C23 H23A 0.9500
C24 C25 1.39(3)
C24 H24A 0.9500
C25 H25A 0.9500
C20A C21A 1.341(18)
C20A C25A 1.42(2)
C23A C24A 1.34(2)
C23A C22A 1.37(2)
C23A H23B 0.9500
C25A C24A 1.41(2)
C25A H25B 0.9500
C22A C21A 1.404(12)
C22A H22B 0.9500
C24A H24B 0.9500
C21A H21B 0.9500
Cl4A C99A 1.948(16)
Cl5A C99A 1.872(17)
Cl5A Cl5B 2.022(19)
C99A Cl5B 1.518(14)
